data_7101948
loop_
_publ_author_name
'Lopez, Maria Elena'
'Edie, Michael J'
'Ellis, David'
'Horneber, Anke'
'Macgregor, Stuart A'
'Rosair, Georgina M'
'Welch, Alan J'

_publ_section_title
;
 Symmetric and asymmetric 13-vertex bimetallacarboranes by polyhedral
 expansion.
;
_journal_issue 22
_journal_name_full 'Chemical communications (Cambridge, England)'
_journal_page_first 2243
_journal_page_last 2245
_journal_paper_doi 10.1039/b703822d
_journal_year 2007
_chemical_formula_sum 'C12 H21 B9 Co2'
_chemical_formula_weight 380.44
_chemical_name_systematic
;
?
;
_space_group_IT_number 15
_symmetry_cell_setting monoclinic
_symmetry_space_group_name_Hall '-C 2yc'
_symmetry_space_group_name_H-M 'C 1 2/c 1'
_atom_sites_solution_hydrogens geom
_atom_sites_solution_primary direct
_atom_sites_solution_secondary difmap
_audit_creation_method SHELXL-97
_cell_angle_alpha 90.00
_cell_angle_beta 98.763(5)
_cell_angle_gamma 90.00
_cell_formula_units_Z 8
_cell_length_a 28.838(3)
_cell_length_b 8.7340(8)
_cell_length_c 13.2705(12)
_cell_measurement_reflns_used 8088
_cell_measurement_temperature 100(2)
_cell_measurement_theta_max 26.71
_cell_measurement_theta_min 2.44
_cell_volume 3303.4(5)
_computing_cell_refinement 'Bruker SMART'
_computing_data_collection 'Bruker SMART'
_computing_data_reduction 'Bruker SAINT'
_computing_molecular_graphics 'Bruker SHELXTL'
_computing_publication_material 'Bruker SHELXTL'
_computing_structure_refinement 'SHELXL-97 (Sheldrick, 1997)'
_computing_structure_solution 'SHELXS-97 (Sheldrick, 1990)'
_diffrn_ambient_temperature 100(2)
_diffrn_measured_fraction_theta_full 1.000
_diffrn_measured_fraction_theta_max 0.996
_diffrn_measurement_device_type 'CCD area detector'
_diffrn_measurement_method 'phi and omega scans'
_diffrn_radiation_monochromator graphite
_diffrn_radiation_source 'fine-focus sealed tube'
_diffrn_radiation_type MoK\a
_diffrn_radiation_wavelength 0.71073
_diffrn_reflns_av_R_equivalents 0.0482
_diffrn_reflns_av_sigmaI/netI 0.0318
_diffrn_reflns_limit_h_max 37
_diffrn_reflns_limit_h_min -37
_diffrn_reflns_limit_k_max 11
_diffrn_reflns_limit_k_min -11
_diffrn_reflns_limit_l_max 16
_diffrn_reflns_limit_l_min -17
_diffrn_reflns_number 31203
_diffrn_reflns_theta_full 25.00
_diffrn_reflns_theta_max 27.57
_diffrn_reflns_theta_min 2.44
_exptl_absorpt_coefficient_mu 1.993
_exptl_absorpt_correction_T_max 0.819
_exptl_absorpt_correction_T_min 0.670
_exptl_absorpt_correction_type multi-scan
_exptl_absorpt_process_details 'SADABS (Bruker, 2002)'
_exptl_crystal_colour green
_exptl_crystal_density_diffrn 1.530
_exptl_crystal_density_method 'not measured'
_exptl_crystal_description block
_exptl_crystal_F_000 1536
_exptl_crystal_size_max 0.50
_exptl_crystal_size_mid 0.32
_exptl_crystal_size_min 0.10
_refine_diff_density_max 0.657
_refine_diff_density_min -0.439
_refine_diff_density_rms 0.083
_refine_ls_extinction_method none
_refine_ls_goodness_of_fit_ref 1.044
_refine_ls_hydrogen_treatment mixed
_refine_ls_matrix_type full
_refine_ls_number_parameters 243
_refine_ls_number_reflns 3812
_refine_ls_number_restraints 11
_refine_ls_restrained_S_all 1.043
_refine_ls_R_factor_all 0.0551
_refine_ls_R_factor_gt 0.0356
_refine_ls_shift/su_max 0.001
_refine_ls_shift/su_mean 0.000
_refine_ls_structure_factor_coef Fsqd
_refine_ls_weighting_details 'calc w=1/[\s^2^(Fo^2^)+(0.0422P)^2^+6.6618P] where P=(Fo^2^+2Fc^2^)/3'
_refine_ls_weighting_scheme calc
_refine_ls_wR_factor_gt 0.0816
_refine_ls_wR_factor_ref 0.0905
_reflns_number_gt 2979
_reflns_number_total 3812
_reflns_threshold_expression >2sigma(I)
_cod_data_source_file b703822d.txt
_cod_data_source_block x81370cmpd5
_cod_depositor_comments
;
The following automatic conversions were performed:
'_symmetry_cell_setting' value 'Monoclinic' changed to 'monoclinic'
according to '/home/saulius/struct/CIF-dictionaries/cif_core.dic'
dictionary named 'cif_core.dic' version 2.4.1 from 2010-06-29.

Automatic conversion script
Id: cif_fix_enum 1527 2010-12-29 10:47:43Z saulius 
;
_cod_original_sg_symbol_H-M C2/c
_cod_database_code 7101948

loop_
_symmetry_equiv_pos_as_xyz
'x, y, z'
'-x, y, -z+1/2'
'x+1/2, y+1/2, z'
'-x+1/2, y+1/2, -z+1/2'
'-x, -y, -z'
'x, -y, z-1/2'
'-x+1/2, -y+1/2, -z'
'x+1/2, -y+1/2, z-1/2'

loop_
_atom_site_label
_atom_site_type_symbol
_atom_site_fract_x
_atom_site_fract_y
_atom_site_fract_z
_atom_site_U_iso_or_equiv
_atom_site_adp_type
_atom_site_occupancy
_atom_site_symmetry_multiplicity
_atom_site_calc_flag
_atom_site_refinement_flags
Co4 Co 0.082857(13) 0.26537(4) 0.92965(3) 0.02505(11) Uani 1 1 d .
Co5 Co 0.175562(13) 0.01820(4) 0.88259(3) 0.02187(11) Uani 1 1 d .
C1 C 0.12501(11) 0.0792(4) 0.9688(2) 0.0335(7) Uani 1 1 d D
H1 H 0.1212(11) 0.009(3) 1.0356(18) 0.040 Uiso 1 1 d D
B2 B 0.16045(14) 0.2095(4) 0.9818(3) 0.0349(8) Uani 1 1 d D
H2 H 0.1784(10) 0.231(4) 1.0590(16) 0.042 Uiso 1 1 d D
B3 B 0.09688(12) 0.0367(4) 0.8679(3) 0.0293(7) Uani 1 1 d D
H3 H 0.0731(11) -0.060(3) 0.866(3) 0.057(11) Uiso 1 1 d D
B6 B 0.14599(12) 0.3786(4) 0.9054(3) 0.0303(7) Uani 0.75 1 d PD
C6 C 0.14599(12) 0.3786(4) 0.9054(3) 0.0303(7) Uani 0.25 1 d P
H6 H 0.1571(11) 0.483(3) 0.949(2) 0.036 Uiso 1 1 d D
B7 B 0.07714(12) 0.1806(4) 0.7786(2) 0.0323(7) Uani 0.75 1 d PD
C7 C 0.07714(12) 0.1806(4) 0.7786(2) 0.0323(7) Uani 0.25 1 d P
H7 H 0.0414(7) 0.160(4) 0.739(2) 0.039 Uiso 1 1 d D
B8 B 0.12300(12) 0.0599(4) 0.7556(2) 0.0301(7) Uani 0.75 1 d PD
H8 H 0.1165(11) -0.034(3) 0.701(2) 0.036 Uiso 1 1 d D
C8 C 0.12300(12) 0.0599(4) 0.7556(2) 0.0301(7) Uani 0.25 1 d P
B9 B 0.19114(12) 0.2561(3) 0.8802(3) 0.0321(7) Uani 0.75 1 d PD
H9 H 0.2274(7) 0.280(4) 0.910(2) 0.039 Uiso 1 1 d D
C9 C 0.19114(12) 0.2561(3) 0.8802(3) 0.0321(7) Uani 0.25 1 d P
B10 B 0.10020(13) 0.3675(4) 0.7988(3) 0.0335(8) Uani 1 1 d D
H10 H 0.0795(10) 0.469(3) 0.772(2) 0.040 Uiso 1 1 d D
B11 B 0.17443(13) 0.1696(4) 0.7594(3) 0.0317(7) Uani 1 1 d D
H11 H 0.2003(9) 0.144(4) 0.709(2) 0.038 Uiso 1 1 d D
B12 B 0.15982(14) 0.3636(4) 0.7809(3) 0.0385(9) Uani 1 1 d D
H12 H 0.1749(11) 0.454(3) 0.739(2) 0.046 Uiso 1 1 d D
B13 B 0.11871(15) 0.2450(4) 0.7057(3) 0.0380(9) Uani 1 1 d D
H13 H 0.1079(12) 0.256(4) 0.6234(14) 0.046 Uiso 1 1 d D
C40 C 0.05333(11) 0.4597(4) 0.9741(2) 0.0400(8) Uani 1 1 d .
H40 H 0.0622 0.5668 0.9583 0.048 Uiso 1 1 calc R
C41 C 0.04845(11) 0.2310(4) 1.0552(2) 0.0400(8) Uani 1 1 d .
H41 H 0.0548 0.1456 1.1056 0.048 Uiso 1 1 calc R
C42 C 0.07194(11) 0.3738(4) 1.0616(2) 0.0417(8) Uani 1 1 d .
H42 H 0.0967 0.4084 1.1180 0.050 Uiso 1 1 calc R
C43 C 0.01569(10) 0.2273(4) 0.9651(2) 0.0364(7) Uani 1 1 d .
H43 H -0.0056 0.1401 0.9407 0.044 Uiso 1 1 calc R
C44 C 0.01882(11) 0.3684(4) 0.9149(2) 0.0358(7) Uani 1 1 d .
H44 H -0.0006 0.3996 0.8492 0.043 Uiso 1 1 calc R
C50 C 0.22775(10) -0.0771(3) 0.9865(2) 0.0305(6) Uani 1 1 d .
H50 H 0.2414 -0.0314 1.0536 0.037 Uiso 1 1 calc R
C51 C 0.18932(11) -0.1779(3) 0.9698(2) 0.0298(6) Uani 1 1 d .
H51 H 0.1708 -0.2155 1.0228 0.036 Uiso 1 1 calc R
C52 C 0.18104(12) -0.2154(3) 0.8652(2) 0.0359(7) Uani 1 1 d .
H52 H 0.1560 -0.2853 0.8308 0.043 Uiso 1 1 calc R
C53 C 0.21500(13) -0.1372(4) 0.8182(2) 0.0413(8) Uani 1 1 d .
H53 H 0.2182 -0.1427 0.7443 0.050 Uiso 1 1 calc R
C54 C 0.24389(11) -0.0518(4) 0.8929(3) 0.0377(7) Uani 1 1 d .
H54 H 0.2712 0.0132 0.8818 0.045 Uiso 1 1 calc R

loop_
_atom_site_aniso_label
_atom_site_aniso_U_11
_atom_site_aniso_U_22
_atom_site_aniso_U_33
_atom_site_aniso_U_23
_atom_site_aniso_U_13
_atom_site_aniso_U_12
Co4 0.0271(2) 0.0295(2) 0.01923(19) -0.00299(15) 0.00582(14) 0.00565(15)
Co5 0.0313(2) 0.01548(18) 0.01955(19) -0.00052(13) 0.00629(14) 0.00378(14)
C1 0.0394(17) 0.0358(16) 0.0277(15) 0.0057(13) 0.0133(13) 0.0137(13)
B2 0.047(2) 0.0243(16) 0.0298(18) -0.0064(14) -0.0051(15) 0.0122(15)
B3 0.0331(17) 0.0300(17) 0.0259(16) 0.0040(14) 0.0083(13) 0.0011(14)
B6 0.0367(18) 0.0181(14) 0.0382(18) 0.0017(13) 0.0120(14) 0.0024(13)
C6 0.0367(18) 0.0181(14) 0.0382(18) 0.0017(13) 0.0120(14) 0.0024(13)
B7 0.0341(17) 0.044(2) 0.0175(15) -0.0050(14) 0.0010(13) 0.0096(15)
C7 0.0341(17) 0.044(2) 0.0175(15) -0.0050(14) 0.0010(13) 0.0096(15)
B8 0.0381(18) 0.0330(17) 0.0186(15) -0.0054(13) 0.0029(13) 0.0044(14)
C8 0.0381(18) 0.0330(17) 0.0186(15) -0.0054(13) 0.0029(13) 0.0044(14)
B9 0.0311(17) 0.0177(14) 0.046(2) -0.0060(13) 0.0002(14) 0.0013(12)
C9 0.0311(17) 0.0177(14) 0.046(2) -0.0060(13) 0.0002(14) 0.0013(12)
B10 0.046(2) 0.0313(18) 0.0263(17) 0.0080(14) 0.0138(15) 0.0162(15)
B11 0.0422(19) 0.0248(16) 0.0328(18) 0.0085(14) 0.0210(15) 0.0093(14)
B12 0.051(2) 0.0212(16) 0.050(2) 0.0117(15) 0.0304(19) 0.0100(15)
B13 0.056(2) 0.038(2) 0.0231(17) 0.0081(14) 0.0158(16) 0.0205(17)
C40 0.0358(17) 0.0444(19) 0.0424(19) -0.0128(15) 0.0141(14) 0.0143(15)
C41 0.0321(16) 0.065(2) 0.0253(16) 0.0036(15) 0.0136(13) 0.0150(16)
C42 0.0311(17) 0.067(2) 0.0275(16) -0.0179(16) 0.0068(13) 0.0134(16)
C43 0.0252(15) 0.052(2) 0.0336(17) 0.0000(15) 0.0087(12) 0.0040(14)
C44 0.0312(16) 0.0482(19) 0.0286(16) -0.0028(14) 0.0066(12) 0.0140(14)
C50 0.0343(16) 0.0218(14) 0.0347(16) 0.0002(12) 0.0030(12) 0.0086(12)
C51 0.0417(17) 0.0217(14) 0.0269(15) 0.0052(11) 0.0080(12) 0.0083(12)
C52 0.056(2) 0.0165(13) 0.0332(16) -0.0015(12) 0.0000(14) 0.0080(13)
C53 0.067(2) 0.0298(16) 0.0313(17) 0.0050(13) 0.0202(16) 0.0246(16)
C54 0.0372(17) 0.0268(15) 0.053(2) 0.0084(14) 0.0179(15) 0.0145(13)

loop_
_atom_type_symbol
_atom_type_description
_atom_type_scat_dispersion_real
_atom_type_scat_dispersion_imag
_atom_type_scat_source
C C 0.0033 0.0016 'International Tables Vol C Tables 4.2.6.8 and 6.1.1.4'
H H 0.0000 0.0000 'International Tables Vol C Tables 4.2.6.8 and 6.1.1.4'
B B 0.0013 0.0007 'International Tables Vol C Tables 4.2.6.8 and 6.1.1.4'
Co Co 0.3494 0.9721 'International Tables Vol C Tables 4.2.6.8 and 6.1.1.4'

loop_
_geom_angle_atom_site_label_1
_geom_angle_atom_site_label_2
_geom_angle_atom_site_label_3
_geom_angle
C40 Co4 C44 40.80(13)
C40 Co4 C1 148.20(13)
C44 Co4 C1 150.35(13)
C40 Co4 C42 40.60(13)
C44 Co4 C42 67.92(12)
C1 Co4 C42 108.14(13)
C40 Co4 B10 92.83(14)
C44 Co4 B10 93.46(13)
C1 Co4 B10 110.07(12)
C42 Co4 B10 126.94(15)
C40 Co4 C41 67.41(14)
C44 Co4 C41 66.78(12)
C1 Co4 C41 91.11(12)
C42 Co4 C41 39.94(14)
B10 Co4 C41 158.81(13)
C40 Co4 C43 67.83(14)
C44 Co4 C43 39.96(13)
C1 Co4 C43 110.56(13)
C42 Co4 C43 67.29(13)
B10 Co4 C43 127.28(13)
C41 Co4 C43 39.38(12)
C40 Co4 C7 126.33(13)
C44 Co4 C7 97.17(13)
C1 Co4 C7 85.43(13)
C42 Co4 C7 165.02(13)
B10 Co4 C7 49.76(15)
C41 Co4 C7 136.64(15)
C43 Co4 C7 102.49(13)
C40 Co4 B7 126.33(13)
C44 Co4 B7 97.17(13)
C1 Co4 B7 85.43(13)
C42 Co4 B7 165.02(13)
B10 Co4 B7 49.76(15)
C41 Co4 B7 136.64(15)
C43 Co4 B7 102.49(13)
C40 Co4 C6 93.53(13)
C44 Co4 C6 124.16(13)
C1 Co4 C6 85.36(13)
C42 Co4 C6 99.17(14)
B10 Co4 C6 50.05(14)
C41 Co4 C6 134.88(14)
C43 Co4 C6 161.35(13)
C7 Co4 C6 87.98(14)
B7 Co4 C6 87.98(14)
C40 Co4 B6 93.53(13)
C44 Co4 B6 124.16(13)
C1 Co4 B6 85.36(13)
C42 Co4 B6 99.17(14)
B10 Co4 B6 50.05(14)
C41 Co4 B6 134.88(14)
C43 Co4 B6 161.35(13)
C7 Co4 B6 87.98(14)
B7 Co4 B6 87.98(14)
C40 Co4 B3 165.83(13)
C44 Co4 B3 125.15(13)
C1 Co4 B3 40.98(12)
C42 Co4 B3 142.08(14)
B10 Co4 B3 89.84(13)
C41 Co4 B3 107.51(13)
C43 Co4 B3 99.63(13)
C7 Co4 B3 47.84(13)
B7 Co4 B3 47.84(13)
C6 Co4 B3 98.82(12)
B6 Co4 B3 98.82(12)
C53 Co5 C54 40.28(14)
C53 Co5 C1 153.30(14)
C54 Co5 C1 142.83(13)
C53 Co5 C50 67.27(13)
C54 Co5 C50 40.15(12)
C1 Co5 C50 103.91(12)
C53 Co5 C52 40.33(14)
C54 Co5 C52 67.83(13)
C1 Co5 C52 113.06(14)
C50 Co5 C52 67.27(12)
C53 Co5 C51 67.19(12)
C54 Co5 C51 67.37(12)
C1 Co5 C51 89.72(12)
C50 Co5 C51 39.83(12)
C52 Co5 C51 39.91(11)
C53 Co5 B11 92.11(13)
C54 Co5 B11 98.10(13)
C1 Co5 B11 109.99(12)
C50 Co5 B11 134.46(13)
C52 Co5 B11 121.92(13)
C51 Co5 B11 159.24(12)
C53 Co5 C8 99.10(13)
C54 Co5 C8 131.98(13)
C1 Co5 C8 85.19(12)
C50 Co5 C8 164.72(12)
C52 Co5 C8 97.98(13)
C51 Co5 C8 129.75(13)
B11 Co5 C8 49.31(14)
C53 Co5 B8 99.10(13)
C54 Co5 B8 131.98(13)
C1 Co5 B8 85.19(12)
C50 Co5 B8 164.72(12)
C52 Co5 B8 97.98(13)
C51 Co5 B8 129.75(13)
B11 Co5 B8 49.31(14)
C53 Co5 C9 120.75(14)
C54 Co5 C9 95.13(13)
C1 Co5 C9 85.67(14)
C50 Co5 C9 105.73(13)
C52 Co5 C9 160.89(14)
C51 Co5 C9 142.48(13)
B11 Co5 C9 49.53(14)
C8 Co5 C9 86.97(13)
B8 Co5 C9 86.97(13)
C53 Co5 B9 120.75(14)
C54 Co5 B9 95.13(13)
C1 Co5 B9 85.67(14)
C50 Co5 B9 105.73(13)
C52 Co5 B9 160.89(14)
C51 Co5 B9 142.48(13)
B11 Co5 B9 49.53(14)
C8 Co5 B9 86.97(13)
B8 Co5 B9 86.97(13)
C53 Co5 B2 157.69(15)
C54 Co5 B2 117.44(14)
C1 Co5 B2 41.58(14)
C50 Co5 B2 95.59(12)
C52 Co5 B2 147.11(14)
C51 Co5 B2 109.30(12)
B11 Co5 B2 90.36(14)
C8 Co5 B2 99.29(13)
B8 Co5 B2 99.29(13)
C9 Co5 B2 48.09(14)
B9 Co5 B2 48.09(14)
B3 C1 B2 123.2(3)
B3 C1 Co4 75.60(18)
B2 C1 Co4 78.32(18)
B3 C1 Co5 76.84(18)
B2 C1 Co5 74.68(18)
Co4 C1 Co5 120.54(15)
B3 C1 H1 118.4(17)
B2 C1 H1 118.3(17)
Co4 C1 H1 121.2(17)
Co5 C1 H1 118.3(17)
C1 B2 C9 119.4(3)
C1 B2 B9 119.4(3)
C1 B2 C6 117.1(3)
C9 B2 C6 58.88(19)
B9 B2 C6 58.88(19)
C1 B2 B6 117.1(3)
C9 B2 B6 58.88(19)
B9 B2 B6 58.88(19)
C1 B2 Co5 63.74(16)
C9 B2 Co5 63.48(15)
B9 B2 Co5 63.48(15)
C6 B2 Co5 109.5(2)
B6 B2 Co5 109.5(2)
C1 B2 Co4 61.13(17)
C9 B2 Co4 107.45(19)
B9 B2 Co4 107.45(19)
C6 B2 Co4 61.61(15)
B6 B2 Co4 61.61(15)
Co5 B2 Co4 104.67(14)
C1 B2 H2 116.7(18)
C9 B2 H2 117.0(18)
B9 B2 H2 117.0(18)
C6 B2 H2 114.9(18)
B6 B2 H2 114.9(18)
Co5 B2 H2 125.5(17)
Co4 B2 H2 123.2(17)
C1 B3 C7 119.9(3)
C1 B3 B7 119.9(3)
C1 B3 C8 118.5(3)
C7 B3 C8 59.32(18)
B7 B3 C8 59.32(18)
C1 B3 B8 118.5(3)
C7 B3 B8 59.32(18)
B7 B3 B8 59.32(18)
C1 B3 Co4 63.42(17)
C7 B3 Co4 63.13(15)
B7 B3 Co4 63.13(15)
C8 B3 Co4 109.28(19)
B8 B3 Co4 109.28(19)
C1 B3 Co5 62.67(16)
C7 B3 Co5 109.1(2)
B7 B3 Co5 109.1(2)
C8 B3 Co5 62.09(14)
B8 B3 Co5 62.09(14)
Co4 B3 Co5 105.68(14)
C1 B3 H3 118(2)
C7 B3 H3 114(2)
B7 B3 H3 114(2)
C8 B3 H3 115(2)
B8 B3 H3 115(2)
Co4 B3 H3 124(2)
Co5 B3 H3 125(2)
C9 B6 B12 59.7(2)
B9 B6 B12 59.7(2)
C9 B6 B10 107.2(2)
B9 B6 B10 107.2(2)
B12 B6 B10 59.9(2)
C9 B6 B2 59.6(2)
B9 B6 B2 59.6(2)
B12 B6 B2 113.6(2)
B10 B6 B2 118.7(2)
C9 B6 Co4 114.83(19)
B9 B6 Co4 114.83(19)
B12 B6 Co4 115.2(2)
B10 B6 Co4 63.28(16)
B2 B6 Co4 70.50(17)
C9 B6 H6 116.1(17)
B9 B6 H6 116.1(17)
B12 B6 H6 117.5(17)
B10 B6 H6 125.5(16)
B2 B6 H6 111.2(17)
Co4 B6 H6 119.4(17)
C9 C6 B12 59.7(2)
B9 C6 B12 59.7(2)
C9 C6 B10 107.2(2)
B9 C6 B10 107.2(2)
B12 C6 B10 59.9(2)
C9 C6 B2 59.6(2)
B9 C6 B2 59.6(2)
B12 C6 B2 113.6(2)
B10 C6 B2 118.7(2)
C9 C6 Co4 114.83(19)
B9 C6 Co4 114.83(19)
B12 C6 Co4 115.2(2)
B10 C6 Co4 63.28(16)
B2 C6 Co4 70.50(17)
C9 C6 H6 116.1(17)
B9 C6 H6 116.1(17)
B12 C6 H6 117.5(17)
B10 C6 H6 125.5(16)
B2 C6 H6 111.2(17)
Co4 C6 H6 119.4(17)
B13 B7 C8 59.81(19)
B13 B7 B8 59.81(19)
B13 B7 B3 115.1(2)
C8 B7 B3 60.89(19)
B8 B7 B3 60.89(19)
B13 B7 B10 60.8(2)
C8 B7 B10 107.8(2)
B8 B7 B10 107.8(2)
B3 B7 B10 118.8(2)
B13 B7 Co4 116.8(2)
C8 B7 Co4 114.98(19)
B8 B7 Co4 114.98(19)
B3 B7 Co4 69.03(15)
B10 B7 Co4 63.94(15)
B13 B7 H7 117.7(16)
C8 B7 H7 119.7(17)
B8 B7 H7 119.7(17)
B3 B7 H7 112.6(17)
B10 B7 H7 122.0(17)
Co4 B7 H7 116.1(16)
B13 C7 C8 59.81(19)
B13 C7 B8 59.81(19)
B13 C7 B3 115.1(2)
C8 C7 B3 60.89(19)
B8 C7 B3 60.89(19)
B13 C7 B10 60.8(2)
C8 C7 B10 107.8(2)
B8 C7 B10 107.8(2)
B3 C7 B10 118.8(2)
B13 C7 Co4 116.8(2)
C8 C7 Co4 114.98(19)
B8 C7 Co4 114.98(19)
B3 C7 Co4 69.03(15)
B10 C7 Co4 63.94(15)
B13 C7 H7 117.7(16)
C8 C7 H7 119.7(17)
B8 C7 H7 119.7(17)
B3 C7 H7 112.6(17)
B10 C7 H7 122.0(17)
Co4 C7 H7 116.1(16)
B13 B8 C7 59.8(2)
B13 B8 B7 59.8(2)
B13 B8 B11 61.1(2)
C7 B8 B11 108.8(2)
B7 B8 B11 108.8(2)
B13 B8 B3 114.2(2)
C7 B8 B3 59.79(19)
B7 B8 B3 59.79(19)
B11 B8 B3 120.0(2)
B13 B8 Co5 117.5(2)
C7 B8 Co5 115.59(18)
B7 B8 Co5 115.59(18)
B11 B8 Co5 64.72(15)
B3 B8 Co5 69.95(15)
B13 B8 H8 116.7(17)
C7 B8 H8 120.6(17)
B7 B8 H8 120.6(17)
B11 B8 H8 119.2(17)
B3 B8 H8 114.7(17)
Co5 B8 H8 115.3(17)
B13 C8 C7 59.8(2)
B13 C8 B7 59.8(2)
B13 C8 B11 61.1(2)
C7 C8 B11 108.8(2)
B7 C8 B11 108.8(2)
B13 C8 B3 114.2(2)
C7 C8 B3 59.79(19)
B7 C8 B3 59.79(19)
B11 C8 B3 120.0(2)
B13 C8 Co5 117.5(2)
C7 C8 Co5 115.59(18)
B7 C8 Co5 115.59(18)
B11 C8 Co5 64.72(15)
B3 C8 Co5 69.95(15)
B13 C8 H8 116.7(17)
C7 C8 H8 120.6(17)
B7 C8 H8 120.6(17)
B11 C8 H8 119.2(17)
B3 C8 H8 114.7(17)
Co5 C8 H8 115.3(17)
B12 B9 C6 60.33(19)
B12 B9 B6 60.33(19)
B12 B9 B2 115.8(2)
C6 B9 B2 61.54(19)
B6 B9 B2 61.54(19)
B12 B9 B11 60.7(2)
C6 B9 B11 109.0(2)
B6 B9 B11 109.0(2)
B2 B9 B11 119.5(2)
B12 B9 Co5 116.7(2)
C6 B9 Co5 115.3(2)
B6 B9 Co5 115.3(2)
B2 B9 Co5 68.43(16)
B11 B9 Co5 64.40(14)
B12 B9 H9 122.2(17)
C6 B9 H9 120.9(17)
B6 B9 H9 120.9(17)
B2 B9 H9 109.2(17)
B11 B9 H9 122.3(17)
Co5 B9 H9 112.2(17)
B12 C9 C6 60.33(19)
B12 C9 B6 60.33(19)
B12 C9 B2 115.8(2)
C6 C9 B2 61.54(19)
B6 C9 B2 61.54(19)
B12 C9 B11 60.7(2)
C6 C9 B11 109.0(2)
B6 C9 B11 109.0(2)
B2 C9 B11 119.5(2)
B12 C9 Co5 116.7(2)
C6 C9 Co5 115.3(2)
B6 C9 Co5 115.3(2)
B2 C9 Co5 68.43(16)
B11 C9 Co5 64.40(14)
B12 C9 H9 122.2(17)
C6 C9 H9 120.9(17)
B6 C9 H9 120.9(17)
B2 C9 H9 109.2(17)
B11 C9 H9 122.3(17)
Co5 C9 H9 112.2(17)
C7 B10 B12 108.2(2)
B7 B10 B12 108.2(2)
C7 B10 B13 59.0(2)
B7 B10 B13 59.0(2)
B12 B10 B13 59.7(2)
C7 B10 B6 112.7(2)
B7 B10 B6 112.7(2)
B12 B10 B6 59.4(2)
B13 B10 B6 108.6(2)
C7 B10 C6 112.7(2)
B7 B10 C6 112.7(2)
B12 B10 C6 59.4(2)
B13 B10 C6 108.6(2)
C7 B10 Co4 66.29(15)
B7 B10 Co4 66.29(15)
B12 B10 Co4 117.7(2)
B13 B10 Co4 117.3(2)
B6 B10 Co4 66.68(15)
C6 B10 Co4 66.68(15)
C7 B10 H10 121.4(17)
B7 B10 H10 121.4(17)
B12 B10 H10 117.6(18)
B13 B10 H10 117.6(17)
B6 B10 H10 121.1(17)
C6 B10 H10 121.1(17)
Co4 B10 H10 115.5(18)
C8 B11 C9 111.7(2)
B8 B11 C9 111.7(2)
C8 B11 B9 111.7(2)
B8 B11 B9 111.7(2)
C8 B11 B12 107.7(2)
B8 B11 B12 107.7(2)
C9 B11 B12 59.2(2)
B9 B11 B12 59.2(2)
C8 B11 B13 59.0(2)
B8 B11 B13 59.0(2)
C9 B11 B13 108.0(2)
B9 B11 B13 108.0(2)
B12 B11 B13 59.4(2)
C8 B11 Co5 65.96(15)
B8 B11 Co5 65.96(15)
C9 B11 Co5 66.07(16)
B9 B11 Co5 66.07(16)
B12 B11 Co5 116.8(2)
B13 B11 Co5 116.8(2)
C8 B11 H11 121.2(17)
B8 B11 H11 121.2(17)
C9 B11 H11 121.5(16)
B9 B11 H11 121.5(16)
B12 B11 H11 119.6(17)
B13 B11 H11 119.2(16)
Co5 B11 H11 114.3(17)
C9 B12 B6 59.9(2)
B9 B12 B6 59.9(2)
C9 B12 C6 59.9(2)
B9 B12 C6 59.9(2)
C9 B12 B13 109.6(2)
B9 B12 B13 109.6(2)
B6 B12 B13 110.2(3)
C6 B12 B13 110.2(3)
C9 B12 B10 108.0(2)
B9 B12 B10 108.0(2)
B6 B12 B10 60.68(19)
C6 B12 B10 60.68(19)
B13 B12 B10 60.3(2)
C9 B12 B11 60.17(19)
B9 B12 B11 60.17(19)
B6 B12 B11 108.3(2)
C6 B12 B11 108.3(2)
B13 B12 B11 60.4(2)
B10 B12 B11 107.3(3)
C9 B12 H12 124.8(18)
B9 B12 H12 124.8(18)
B6 B12 H12 125.9(18)
C6 B12 H12 125.9(18)
B13 B12 H12 114.9(18)
B10 B12 H12 121.5(18)
B11 B12 H12 119.0(18)
C8 B13 B7 60.3(2)
B8 B13 B7 60.3(2)
C8 B13 C7 60.3(2)
B8 B13 C7 60.3(2)
C8 B13 B12 109.0(2)
B8 B13 B12 109.0(2)
B7 B13 B12 109.6(2)
C7 B13 B12 109.6(2)
C8 B13 B10 107.8(2)
B8 B13 B10 107.8(2)
B7 B13 B10 60.3(2)
C7 B13 B10 60.3(2)
B12 B13 B10 60.0(2)
C8 B13 B11 59.87(19)
B8 B13 B11 59.87(19)
B7 B13 B11 108.2(2)
C7 B13 B11 108.2(2)
B12 B13 B11 60.2(2)
B10 B13 B11 107.0(3)
C8 B13 H13 117.1(18)
B8 B13 H13 117.1(18)
B7 B13 H13 117.8(18)
C7 B13 H13 117.8(18)
B12 B13 H13 125.3(18)
B10 B13 H13 124.8(18)
B11 B13 H13 122.4(18)
C44 C40 C42 107.6(3)
C44 C40 Co4 69.97(18)
C42 C40 Co4 70.82(18)
C44 C40 H40 126.2
C42 C40 H40 126.2
Co4 C40 H40 126.2
C43 C41 C42 108.9(3)
C43 C41 Co4 70.36(17)
C42 C41 Co4 68.86(18)
C43 C41 H41 125.5
C42 C41 H41 125.5
Co4 C41 H41 125.5
C41 C42 C40 107.5(3)
C41 C42 Co4 71.20(18)
C40 C42 Co4 68.58(17)
C41 C42 H42 126.3
C40 C42 H42 126.3
Co4 C42 H42 126.3
C41 C43 C44 107.3(3)
C41 C43 Co4 70.25(17)
C44 C43 Co4 68.04(17)
C41 C43 H43 126.3
C44 C43 H43 126.3
Co4 C43 H43 126.3
C43 C44 C40 108.7(3)
C43 C44 Co4 72.00(17)
C40 C44 Co4 69.23(17)
C43 C44 H44 125.7
C40 C44 H44 125.7
Co4 C44 H44 125.7
C51 C50 C54 108.5(3)
C51 C50 Co5 70.67(16)
C54 C50 Co5 69.61(17)
C51 C50 H50 125.7
C54 C50 H50 125.7
Co5 C50 H50 125.7
C50 C51 C52 108.1(3)
C50 C51 Co5 69.50(16)
C52 C51 Co5 69.68(16)
C50 C51 H51 125.9
C52 C51 H51 125.9
Co5 C51 H51 125.9
C51 C52 C53 107.3(3)
C51 C52 Co5 70.41(16)
C53 C52 Co5 69.02(17)
C51 C52 H52 126.4
C53 C52 H52 126.4
Co5 C52 H52 126.4
C54 C53 C52 108.7(3)
C54 C53 Co5 70.14(17)
C52 C53 Co5 70.65(17)
C54 C53 H53 125.7
C52 C53 H53 125.7
Co5 C53 H53 125.7
C53 C54 C50 107.3(3)
C53 C54 Co5 69.57(18)
C50 C54 Co5 70.24(17)
C53 C54 H54 126.3
C50 C54 H54 126.3
Co5 C54 H54 126.3

loop_
_geom_bond_atom_site_label_1
_geom_bond_atom_site_label_2
_geom_bond_distance
Co4 C40 2.027(3)
Co4 C44 2.037(3)
Co4 C1 2.049(3)
Co4 C42 2.056(3)
Co4 B10 2.080(3)
Co4 C41 2.087(3)
Co4 C43 2.089(3)
Co4 C7 2.120(3)
Co4 B7 2.120(3)
Co4 C6 2.139(3)
Co4 B6 2.139(3)
Co4 B3 2.219(3)
Co5 C53 2.040(3)
Co5 C54 2.048(3)
Co5 C1 2.056(3)
Co5 C50 2.056(3)
Co5 C52 2.062(3)
Co5 C51 2.071(3)
Co5 B11 2.099(3)
Co5 C8 2.120(3)
Co5 B8 2.120(3)
Co5 C9 2.127(3)
Co5 B9 2.127(3)
Co5 B2 2.211(3)
C1 B3 1.502(5)
C1 B2 1.521(5)
C1 H1 1.095(18)
B2 C9 1.769(5)
B2 B9 1.769(5)
B2 C6 1.803(5)
B2 B6 1.803(5)
B2 H2 1.093(18)
B3 C7 1.762(5)
B3 B7 1.762(5)
B3 C8 1.781(5)
B3 B8 1.781(5)
B3 H3 1.088(18)
B6 C9 1.756(5)
B6 B9 1.756(5)
B6 B12 1.763(5)
B6 B10 1.785(5)
B6 H6 1.104(18)
C6 C9 1.756(5)
C6 B9 1.756(5)
C6 B12 1.763(5)
C6 B10 1.785(5)
C6 H6 1.104(18)
B7 B13 1.745(5)
B7 C8 1.753(5)
B7 B8 1.753(5)
B7 B10 1.768(5)
B7 H7 1.097(17)
C7 B13 1.745(5)
C7 C8 1.753(5)
C7 B8 1.753(5)
C7 B10 1.768(5)
C7 H7 1.097(17)
B8 B13 1.744(5)
B8 B11 1.760(5)
B8 H8 1.087(17)
C8 B13 1.744(5)
C8 B11 1.760(5)
C8 H8 1.087(17)
B9 B12 1.752(5)
B9 B11 1.770(5)
B9 H9 1.082(17)
C9 B12 1.752(5)
C9 B11 1.770(5)
C9 H9 1.082(17)
B10 B12 1.771(5)
B10 B13 1.777(5)
B10 H10 1.096(18)
B11 B12 1.779(5)
B11 B13 1.782(5)
B11 H11 1.100(17)
B12 B13 1.765(6)
B12 H12 1.093(18)
B13 H13 1.093(18)
C40 C44 1.416(5)
C40 C42 1.417(5)
C40 H40 1.0000
C41 C43 1.407(4)
C41 C42 1.415(5)
C41 H41 1.0000
C42 H42 1.0000
C43 C44 1.410(5)
C43 H43 1.0000
C44 H44 1.0000
C50 C51 1.406(4)
C50 C54 1.409(4)
C50 H50 1.0000
C51 C52 1.411(4)
C51 H51 1.0000
C52 C53 1.414(5)
C52 H52 1.0000
C53 C54 1.408(5)
C53 H53 1.0000
C54 H54 1.0000
